data_4105723
loop_
_publ_author_name
'Animesh Das'
'Klaus Gieb'
'Yulia Krupskaya'
'Serhiy Demeshko'
'Sebastian Dechert'
'R\"udiger Klingeler'
'Vladislav Kataev'
'Bernd B\"uchner'
'Paul M\"uller'
'Franc Meyer'

_publ_contact_author_address
; Institut f\"ur Anorganische Chemie
  Georg August Universit\"at G\"ottingen
  Tammannstra\&se 4
  D-37077 G\"ottingen
  Germany
;
_publ_contact_author_email franc.meyer@chemie.uni-goettingen.de
_publ_contact_author_fax 49(551)393063
_publ_contact_author_name 'Prof. Dr. Franc Meyer'
_publ_contact_author_phone 49(551)393012
_publ_section_title
;
 A New Family of 1D Exchange Biased Heterometal Single-Molecule Magnets:
 Observation of Pronounced Quantum Tunneling Steps in the Hysteresis Loops
 of Quasi-Linear {Mn2Ni3} Clusters
;
_journal_name_full 'Journal of the American Chemical Society'
_journal_page_first 3433
_journal_page_last 3443
_journal_paper_doi 10.1021/ja108740c
_journal_volume 133
_journal_year 2011
_chemical_formula_moiety 'C66 H66 Br2 Mn2 N12 Ni3 O14, 8(C H2 Cl2)'
_chemical_formula_sum 'C74 H82 Br2 Cl16 Mn2 N12 Ni3 O14'
_chemical_formula_weight 2376.55
_chemical_name_systematic
;
 ?
;
_space_group_IT_number 2
_symmetry_cell_setting triclinic
_symmetry_space_group_name_Hall '-P 1'
_symmetry_space_group_name_H-M 'P -1'
_atom_sites_solution_hydrogens geom
_atom_sites_solution_primary direct
_atom_sites_solution_secondary difmap
_audit_creation_method SHELXL-97
_cell_angle_alpha 91.803(5)
_cell_angle_beta 112.666(5)
_cell_angle_gamma 105.470(5)
_cell_formula_units_Z 1
_cell_length_a 13.2372(8)
_cell_length_b 13.2997(9)
_cell_length_c 14.6782(9)
_cell_measurement_reflns_used 24303
_cell_measurement_temperature 133(2)
_cell_measurement_theta_max 25.71
_cell_measurement_theta_min 1.75
_cell_volume 2271.8(3)
_computing_cell_refinement 'X-AREA (Stoe & Cie, 2002)'
_computing_data_collection 'X-AREA (Stoe & Cie, 2002)'
_computing_data_reduction 'X-AREA (Stoe & Cie, 2002)'
_computing_molecular_graphics 'DIAMOND (Brandenburg, 2001)'
_computing_publication_material 'SHELXL-97 (Sheldrick, 1997)'
_computing_structure_refinement 'SHELXL-97 (Sheldrick, 1997)'
_computing_structure_solution 'SHELXS-97 (Sheldrick, 1990)'
_diffrn_ambient_temperature 133(2)
_diffrn_measured_fraction_theta_full 0.993
_diffrn_measured_fraction_theta_max 0.993
_diffrn_measurement_device_type 'Stoe IPDS II'
_diffrn_measurement_method \w
_diffrn_radiation_monochromator graphite
_diffrn_radiation_source 'fine-focus sealed tube'
_diffrn_radiation_type MoK\a
_diffrn_radiation_wavelength 0.71073
_diffrn_reflns_av_R_equivalents 0.0465
_diffrn_reflns_av_sigmaI/netI 0.0427
_diffrn_reflns_limit_h_max 16
_diffrn_reflns_limit_h_min -16
_diffrn_reflns_limit_k_max 16
_diffrn_reflns_limit_k_min -16
_diffrn_reflns_limit_l_max 16
_diffrn_reflns_limit_l_min -17
_diffrn_reflns_number 24303
_diffrn_reflns_theta_full 25.71
_diffrn_reflns_theta_max 25.71
_diffrn_reflns_theta_min 1.75
_exptl_absorpt_coefficient_mu 2.297
_exptl_absorpt_correction_T_max 0.6293
_exptl_absorpt_correction_T_min 0.2962
_exptl_absorpt_correction_type numerical
_exptl_absorpt_process_details 'X-RED (Stoe & Cie, 2002)'
_exptl_crystal_colour brown
_exptl_crystal_density_diffrn 1.737
_exptl_crystal_description block
_exptl_crystal_F_000 1198
_exptl_crystal_size_max 0.50
_exptl_crystal_size_mid 0.41
_exptl_crystal_size_min 0.22
_refine_diff_density_max 0.937
_refine_diff_density_min -2.030
_refine_diff_density_rms 0.127
_refine_ls_extinction_method none
_refine_ls_goodness_of_fit_ref 1.038
_refine_ls_hydrogen_treatment mixed
_refine_ls_matrix_type full
_refine_ls_number_parameters 568
_refine_ls_number_reflns 8589
_refine_ls_number_restraints 3
_refine_ls_restrained_S_all 1.038
_refine_ls_R_factor_all 0.0700
_refine_ls_R_factor_gt 0.0550
_refine_ls_shift/su_max 0.001
_refine_ls_shift/su_mean 0.000
_refine_ls_structure_factor_coef Fsqd
_refine_ls_weighting_details 'calc w=1/[\s^2^(Fo^2^)+(0.0867P)^2^+6.4207P] where P=(Fo^2^+2Fc^2^)/3'
_refine_ls_weighting_scheme calc
_refine_ls_wR_factor_gt 0.1479
_refine_ls_wR_factor_ref 0.1560
_reflns_number_gt 6946
_reflns_number_total 8589
_reflns_threshold_expression >2sigma(I)
_cod_data_source_file ja108740c_si_002_1.cif
_cod_data_source_block ad40-2x8CH2Cl2
_cod_original_cell_volume 2271.8(2)
_cod_database_code 4105723

loop_
_symmetry_equiv_pos_as_xyz
'x, y, z'
'-x, -y, -z'

loop_
_atom_site_label
_atom_site_type_symbol
_atom_site_fract_x
_atom_site_fract_y
_atom_site_fract_z
_atom_site_U_iso_or_equiv
_atom_site_adp_type
_atom_site_occupancy
_atom_site_symmetry_multiplicity
_atom_site_calc_flag
_atom_site_refinement_flags
Ni1 Ni 0.5000 0.5000 0.5000 0.01726(19) Uani 1 2 d S
Ni2 Ni 0.72106(5) 0.53379(5) 0.69413(4) 0.01850(15) Uani 1 1 d .
Mn1 Mn 0.78909(6) 0.74032(6) 0.82981(5) 0.02064(17) Uani 1 1 d .
Br1 Br 0.88710(5) 0.66087(5) 1.00454(5) 0.04191(17) Uani 1 1 d .
N1 N 0.5453(3) 0.3841(3) 0.4268(3) 0.0190(8) Uani 1 1 d .
N2 N 0.5637(3) 0.3845(3) 0.3418(3) 0.0202(8) Uani 1 1 d .
N3 N 0.8036(3) 0.4609(3) 0.6352(3) 0.0219(8) Uani 1 1 d .
N4 N 0.8383(3) 0.3759(3) 0.6651(3) 0.0258(9) Uani 1 1 d .
N5 N 0.9179(3) 0.8733(3) 0.8620(3) 0.0236(8) Uani 1 1 d .
N6 N 1.0199(3) 0.8807(3) 0.8566(3) 0.0261(9) Uani 1 1 d .
O1 O 0.5641(3) 0.4294(2) 0.6206(2) 0.0199(7) Uani 1 1 d .
O2 O 0.3373(3) 0.3837(3) 0.2256(2) 0.0209(7) Uani 1 1 d .
O3 O 0.6698(3) 0.6036(3) 0.5679(2) 0.0202(7) Uani 1 1 d .
O4 O 0.7774(3) 0.4637(3) 0.8256(3) 0.0254(7) Uani 1 1 d D
O5 O 0.7169(3) 0.8124(3) 0.8837(3) 0.0269(7) Uani 1 1 d .
O6 O 0.8564(3) 0.6656(3) 0.7704(2) 0.0228(7) Uani 1 1 d .
O7 O 0.7105(3) 0.7950(3) 0.6749(3) 0.0255(7) Uani 1 1 d D
C1 C 0.5840(4) 0.2350(4) 0.3933(4) 0.0273(11) Uani 1 1 d .
H1 H 0.5964 0.1693 0.3985 0.080 Uiso 1 1 calc R
C2 C 0.5587(4) 0.2925(4) 0.4589(3) 0.0207(9) Uani 1 1 d .
C3 C 0.5867(4) 0.2957(4) 0.3195(4) 0.0266(10) Uani 1 1 d .
H3 H 0.6015 0.2790 0.2648 0.080 Uiso 1 1 calc R
C4 C 0.5434(4) 0.2573(4) 0.5483(4) 0.0212(9) Uani 1 1 d .
C5 C 0.5255(4) 0.1490(4) 0.5582(4) 0.0266(10) Uani 1 1 d .
H5 H 0.5226 0.1025 0.5080 0.080 Uiso 1 1 calc R
C6 C 0.5121(5) 0.1113(4) 0.6405(4) 0.0330(12) Uani 1 1 d .
H6 H 0.5010 0.0400 0.6457 0.080 Uiso 1 1 calc R
C7 C 0.5151(4) 0.1793(4) 0.7150(4) 0.0278(11) Uani 1 1 d .
H7 H 0.5050 0.1535 0.7701 0.080 Uiso 1 1 calc R
C8 C 0.5332(4) 0.2859(4) 0.7083(3) 0.0227(10) Uani 1 1 d .
H8 H 0.5362 0.3312 0.7595 0.080 Uiso 1 1 calc R
C9 C 0.5472(4) 0.3261(4) 0.6255(3) 0.0193(9) Uani 1 1 d .
C10 C 0.5426(4) 0.4629(4) 0.2760(3) 0.0218(10) Uani 1 1 d .
H10A H 0.6004 0.4799 0.2490 0.080 Uiso 1 1 calc R
H10B H 0.5484 0.5270 0.3138 0.080 Uiso 1 1 calc R
C11 C 0.4230(4) 0.4219(4) 0.1902(3) 0.0219(10) Uani 1 1 d .
H11A H 0.4069 0.4784 0.1523 0.080 Uiso 1 1 calc R
H11B H 0.4219 0.3657 0.1457 0.080 Uiso 1 1 calc R
C21 C 0.8632(4) 0.3997(4) 0.5270(4) 0.0298(11) Uani 1 1 d .
H21 H 0.8811 0.3923 0.4722 0.080 Uiso 1 1 calc R
C22 C 0.8192(4) 0.4770(4) 0.5512(4) 0.0228(10) Uani 1 1 d .
C23 C 0.8741(4) 0.3377(4) 0.6007(4) 0.0301(11) Uani 1 1 d .
H23 H 0.9013 0.2796 0.6055 0.080 Uiso 1 1 calc R
C24 C 0.7986(4) 0.5665(4) 0.4990(4) 0.0222(10) Uani 1 1 d .
C25 C 0.8507(4) 0.5943(4) 0.4320(4) 0.0268(11) Uani 1 1 d .
H25 H 0.8944 0.5542 0.4220 0.080 Uiso 1 1 calc R
C26 C 0.8395(5) 0.6784(4) 0.3807(4) 0.0318(12) Uani 1 1 d .
H26 H 0.8739 0.6938 0.3362 0.080 Uiso 1 1 calc R
C27 C 0.7763(4) 0.7397(4) 0.3963(4) 0.0288(11) Uani 1 1 d .
H27 H 0.7693 0.7976 0.3631 0.080 Uiso 1 1 calc R
C28 C 0.7235(4) 0.7148(4) 0.4615(4) 0.0227(10) Uani 1 1 d .
H28 H 0.6824 0.7573 0.4724 0.080 Uiso 1 1 calc R
C29 C 0.7304(4) 0.6277(4) 0.5110(3) 0.0203(9) Uani 1 1 d .
C30 C 0.8338(5) 0.3349(4) 0.7558(4) 0.0293(11) Uani 1 1 d .
H30A H 0.8838 0.2905 0.7761 0.080 Uiso 1 1 calc R
H30B H 0.7561 0.2912 0.7405 0.080 Uiso 1 1 calc R
C31 C 0.8695(4) 0.4206(4) 0.8414(4) 0.0297(11) Uani 1 1 d .
H31A H 0.8885 0.3918 0.9037 0.080 Uiso 1 1 calc R
H31B H 0.9370 0.4756 0.8458 0.080 Uiso 1 1 calc R
C41 C 1.0184(4) 1.0436(4) 0.8831(4) 0.0290(11) Uani 1 1 d .
H41 H 1.0396 1.1169 0.8935 0.080 Uiso 1 1 calc R
C42 C 0.9156(4) 0.9736(4) 0.8776(3) 0.0248(10) Uani 1 1 d .
C43 C 1.0810(4) 0.9826(4) 0.8699(4) 0.0298(11) Uani 1 1 d .
H43 H 1.1538 1.0073 0.8701 0.080 Uiso 1 1 calc R
C44 C 0.8173(4) 0.9956(4) 0.8878(4) 0.0253(10) Uani 1 1 d .
C45 C 0.8188(5) 1.1011(4) 0.9000(4) 0.0311(12) Uani 1 1 d .
H45 H 0.8790 1.1542 0.8970 0.080 Uiso 1 1 calc R
C46 C 0.7324(5) 1.1278(4) 0.9166(4) 0.0337(12) Uani 1 1 d .
H46 H 0.7342 1.1980 0.9237 0.080 Uiso 1 1 calc R
C47 C 0.6434(5) 1.0490(4) 0.9224(4) 0.0347(12) Uani 1 1 d .
H47 H 0.5861 1.0667 0.9350 0.080 Uiso 1 1 calc R
C48 C 0.6393(4) 0.9444(4) 0.9097(4) 0.0303(11) Uani 1 1 d .
H48 H 0.5783 0.8923 0.9128 0.080 Uiso 1 1 calc R
C49 C 0.7253(4) 0.9154(4) 0.8924(3) 0.0244(10) Uani 1 1 d .
C50 C 1.0482(4) 0.7858(4) 0.8377(4) 0.0285(11) Uani 1 1 d .
H50A H 1.0619 0.7499 0.8958 0.080 Uiso 1 1 calc R
H50B H 1.1181 0.8052 0.8266 0.080 Uiso 1 1 calc R
C51 C 0.9516(4) 0.7117(4) 0.7472(4) 0.0266(11) Uani 1 1 d .
H51A H 0.9287 0.7505 0.6918 0.080 Uiso 1 1 calc R
H51B H 0.9780 0.6567 0.7276 0.080 Uiso 1 1 calc R
C61 C 0.2326(7) 0.5846(6) 0.9153(6) 0.0573(18) Uani 1 1 d .
H61A H 0.1821 0.6042 0.9411 0.080 Uiso 1 1 calc R
H61B H 0.2567 0.5283 0.9494 0.080 Uiso 1 1 calc R
C62 C 0.2954(5) 0.2686(5) 0.9015(5) 0.0422(14) Uani 1 1 d .
H62A H 0.2195 0.2658 0.8535 0.080 Uiso 1 1 calc R
H62B H 0.2902 0.2555 0.9645 0.080 Uiso 1 1 calc R
C63 C 0.2228(6) 0.9334(6) 0.6552(6) 0.0516(17) Uani 1 1 d .
H63A H 0.1985 0.9935 0.6665 0.080 Uiso 1 1 calc R
H63B H 0.2563 0.9475 0.6069 0.080 Uiso 1 1 calc R
C64 C 0.8650(5) -0.0186(5) 0.6183(5) 0.0396(14) Uani 1 1 d .
H64A H 0.8804 -0.0529 0.6775 0.080 Uiso 1 1 calc R
H64B H 0.8342 -0.0727 0.5606 0.080 Uiso 1 1 calc R
Cl2 Cl 0.38920(18) 0.39466(14) 0.91793(14) 0.0590(5) Uani 1 1 d .
Cl3 Cl 0.33857(13) 0.16848(13) 0.85964(12) 0.0433(3) Uani 1 1 d .
Cl4 Cl 0.3514(2) 0.6916(2) 0.9410(2) 0.0980(9) Uani 1 1 d .
Cl5 Cl 0.1566(2) 0.5381(2) 0.78710(16) 0.0831(7) Uani 1 1 d .
Cl6 Cl 0.32718(15) 0.91879(14) 0.76774(14) 0.0566(5) Uani 1 1 d .
Cl7 Cl 0.10292(15) 0.82081(15) 0.60624(13) 0.0556(4) Uani 1 1 d .
Cl8 Cl 0.99334(15) 0.07007(14) 0.62528(15) 0.0561(4) Uani 1 1 d .
Cl9 Cl 0.76268(14) 0.04799(14) 0.60886(15) 0.0564(5) Uani 1 1 d .
H4 H 0.802(4) 0.512(3) 0.872(3) 0.022(14) Uiso 1 1 d D
H7A H 0.678(5) 0.741(3) 0.636(4) 0.05(2) Uiso 1 1 d D
H7B H 0.658(3) 0.816(4) 0.673(4) 0.023(15) Uiso 1 1 d D

loop_
_atom_site_aniso_label
_atom_site_aniso_U_11
_atom_site_aniso_U_22
_atom_site_aniso_U_33
_atom_site_aniso_U_23
_atom_site_aniso_U_13
_atom_site_aniso_U_12
Ni1 0.0171(4) 0.0160(4) 0.0177(4) 0.0035(3) 0.0064(3) 0.0046(3)
Ni2 0.0185(3) 0.0175(3) 0.0184(3) 0.0034(2) 0.0065(2) 0.0050(2)
Mn1 0.0206(3) 0.0181(4) 0.0210(4) 0.0014(3) 0.0082(3) 0.0031(3)
Br1 0.0430(3) 0.0404(3) 0.0376(3) 0.0056(3) 0.0116(3) 0.0125(3)
N1 0.0187(17) 0.019(2) 0.0169(18) 0.0014(15) 0.0065(15) 0.0032(15)
N2 0.0232(19) 0.020(2) 0.0205(19) 0.0018(15) 0.0116(16) 0.0070(16)
N3 0.0208(18) 0.019(2) 0.025(2) 0.0052(16) 0.0078(16) 0.0064(16)
N4 0.026(2) 0.025(2) 0.029(2) 0.0068(18) 0.0119(17) 0.0110(17)
N5 0.0221(19) 0.025(2) 0.021(2) 0.0047(16) 0.0063(16) 0.0062(17)
N6 0.0216(19) 0.024(2) 0.026(2) 0.0010(17) 0.0070(16) 0.0011(17)
O1 0.0210(15) 0.0158(16) 0.0214(16) 0.0032(13) 0.0074(13) 0.0048(13)
O2 0.0234(16) 0.0195(17) 0.0187(16) 0.0015(13) 0.0087(13) 0.0048(13)
O3 0.0174(15) 0.0202(17) 0.0227(16) 0.0031(13) 0.0087(13) 0.0043(13)
O4 0.0255(17) 0.0254(19) 0.0228(18) 0.0050(15) 0.0065(14) 0.0088(15)
O5 0.0313(18) 0.0219(18) 0.0289(18) 0.0026(14) 0.0154(15) 0.0060(14)
O6 0.0197(15) 0.0223(18) 0.0247(17) 0.0023(14) 0.0094(13) 0.0033(13)
O7 0.0260(18) 0.0207(19) 0.0244(18) 0.0018(15) 0.0066(15) 0.0044(15)
C1 0.032(3) 0.024(3) 0.030(3) 0.004(2) 0.015(2) 0.010(2)
C2 0.018(2) 0.020(2) 0.021(2) 0.0014(18) 0.0047(18) 0.0049(18)
C3 0.030(2) 0.028(3) 0.026(3) 0.003(2) 0.014(2) 0.012(2)
C4 0.017(2) 0.021(2) 0.023(2) 0.0041(19) 0.0067(18) 0.0037(18)
C5 0.034(3) 0.017(2) 0.031(3) 0.005(2) 0.015(2) 0.010(2)
C6 0.038(3) 0.023(3) 0.037(3) 0.011(2) 0.017(2) 0.006(2)
C7 0.027(2) 0.024(3) 0.033(3) 0.010(2) 0.013(2) 0.006(2)
C8 0.022(2) 0.024(3) 0.019(2) 0.0045(19) 0.0056(18) 0.0058(19)
C9 0.017(2) 0.017(2) 0.022(2) 0.0045(18) 0.0057(17) 0.0047(17)
C10 0.022(2) 0.023(2) 0.021(2) 0.0043(19) 0.0100(19) 0.0049(19)
C11 0.023(2) 0.026(3) 0.018(2) 0.0064(19) 0.0097(19) 0.0065(19)
C21 0.031(3) 0.027(3) 0.037(3) 0.006(2) 0.018(2) 0.011(2)
C22 0.018(2) 0.024(3) 0.024(2) 0.0007(19) 0.0075(18) 0.0043(19)
C23 0.029(3) 0.030(3) 0.035(3) 0.002(2) 0.014(2) 0.013(2)
C24 0.019(2) 0.022(2) 0.024(2) 0.0023(19) 0.0084(18) 0.0029(18)
C25 0.026(2) 0.030(3) 0.027(3) 0.003(2) 0.014(2) 0.007(2)
C26 0.032(3) 0.035(3) 0.030(3) 0.009(2) 0.018(2) 0.006(2)
C27 0.025(2) 0.029(3) 0.028(3) 0.008(2) 0.009(2) 0.004(2)
C28 0.022(2) 0.019(2) 0.022(2) 0.0014(18) 0.0074(18) 0.0015(18)
C29 0.018(2) 0.021(2) 0.016(2) 0.0001(18) 0.0057(17) 0.0013(18)
C30 0.034(3) 0.028(3) 0.031(3) 0.012(2) 0.015(2) 0.014(2)
C31 0.029(2) 0.034(3) 0.027(3) 0.010(2) 0.008(2) 0.016(2)
C41 0.032(3) 0.023(3) 0.024(2) 0.005(2) 0.008(2) -0.001(2)
C42 0.029(2) 0.021(2) 0.016(2) 0.0021(18) 0.0043(19) 0.002(2)
C43 0.026(2) 0.029(3) 0.026(3) 0.003(2) 0.009(2) -0.001(2)
C44 0.028(2) 0.025(3) 0.018(2) 0.0026(19) 0.0039(19) 0.007(2)
C45 0.032(3) 0.023(3) 0.028(3) 0.002(2) 0.003(2) 0.008(2)
C46 0.042(3) 0.025(3) 0.029(3) 0.003(2) 0.006(2) 0.014(2)
C47 0.034(3) 0.030(3) 0.036(3) 0.000(2) 0.008(2) 0.013(2)
C48 0.029(3) 0.029(3) 0.032(3) 0.004(2) 0.009(2) 0.011(2)
C49 0.030(2) 0.022(2) 0.018(2) 0.0013(18) 0.0057(19) 0.007(2)
C50 0.020(2) 0.030(3) 0.031(3) 0.001(2) 0.009(2) 0.004(2)
C51 0.021(2) 0.028(3) 0.026(3) -0.001(2) 0.0086(19) 0.002(2)
C61 0.082(5) 0.048(4) 0.054(4) 0.013(3) 0.037(4) 0.024(4)
C62 0.048(3) 0.042(4) 0.040(3) 0.002(3) 0.025(3) 0.008(3)
C63 0.048(4) 0.053(4) 0.061(4) 0.023(3) 0.026(3) 0.020(3)
C64 0.045(3) 0.026(3) 0.040(3) 0.007(2) 0.014(3) 0.003(2)
Cl2 0.0807(12) 0.0396(9) 0.0557(10) 0.0135(8) 0.0347(9) 0.0056(8)
Cl3 0.0502(8) 0.0430(8) 0.0420(8) 0.0053(6) 0.0263(7) 0.0113(7)
Cl4 0.0833(16) 0.0783(17) 0.126(2) -0.0265(15) 0.0556(16) 0.0002(13)
Cl5 0.0836(15) 0.112(2) 0.0527(11) -0.0030(12) 0.0176(10) 0.0457(14)
Cl6 0.0521(9) 0.0502(10) 0.0592(11) -0.0010(8) 0.0098(8) 0.0229(8)
Cl7 0.0552(9) 0.0593(11) 0.0472(9) -0.0009(8) 0.0213(8) 0.0098(8)
Cl8 0.0559(9) 0.0483(10) 0.0744(12) 0.0238(9) 0.0390(9) 0.0118(8)
Cl9 0.0444(8) 0.0455(9) 0.0740(12) 0.0201(8) 0.0189(8) 0.0123(7)

loop_
_atom_type_symbol
_atom_type_description
_atom_type_scat_dispersion_real
_atom_type_scat_dispersion_imag
_atom_type_scat_source
C C 0.0033 0.0016 'International Tables Vol C Tables 4.2.6.8 and 6.1.1.4'
H H 0.0000 0.0000 'International Tables Vol C Tables 4.2.6.8 and 6.1.1.4'
N N 0.0061 0.0033 'International Tables Vol C Tables 4.2.6.8 and 6.1.1.4'
O O 0.0106 0.0060 'International Tables Vol C Tables 4.2.6.8 and 6.1.1.4'
Cl Cl 0.1484 0.1585 'International Tables Vol C Tables 4.2.6.8 and 6.1.1.4'
Br Br -0.2901 2.4595 'International Tables Vol C Tables 4.2.6.8 and 6.1.1.4'
Ni Ni 0.3393 1.1124 'International Tables Vol C Tables 4.2.6.8 and 6.1.1.4'
Mn Mn 0.3368 0.7283 'International Tables Vol C Tables 4.2.6.8 and 6.1.1.4'

loop_
_geom_angle_atom_site_label_1
_geom_angle_atom_site_label_2
_geom_angle_atom_site_label_3
_geom_angle
_geom_angle_site_symmetry_1
_geom_angle_site_symmetry_3
O1 Ni1 O1 180.00(13) 2_666 .
O1 Ni1 O3 80.30(12) 2_666 2_666
O1 Ni1 O3 99.70(12) . 2_666
O1 Ni1 O3 99.70(12) 2_666 .
O1 Ni1 O3 80.30(12) . .
O3 Ni1 O3 180.00(13) 2_666 .
O1 Ni1 N1 97.14(13) 2_666 .
O1 Ni1 N1 82.86(13) . .
O3 Ni1 N1 85.69(13) 2_666 .
O3 Ni1 N1 94.31(13) . .
O1 Ni1 N1 82.86(13) 2_666 2_666
O1 Ni1 N1 97.14(13) . 2_666
O3 Ni1 N1 94.31(13) 2_666 2_666
O3 Ni1 N1 85.69(13) . 2_666
N1 Ni1 N1 180.000(1) . 2_666
O1 Ni2 N3 96.08(15) . .
O1 Ni2 O6 165.02(13) . .
N3 Ni2 O6 97.62(15) . .
O1 Ni2 O3 82.09(13) . .
N3 Ni2 O3 89.48(14) . .
O6 Ni2 O3 92.00(13) . .
O1 Ni2 O2 92.15(13) . 2_666
N3 Ni2 O2 170.54(14) . 2_666
O6 Ni2 O2 74.75(13) . 2_666
O3 Ni2 O2 96.29(13) . 2_666
O1 Ni2 O4 99.01(13) . .
N3 Ni2 O4 90.21(15) . .
O6 Ni2 O4 86.98(14) . .
O3 Ni2 O4 178.88(13) . .
O2 Ni2 O4 83.88(13) 2_666 .
O1 Ni2 Mn1 128.66(10) . .
N3 Ni2 Mn1 134.99(11) . .
O6 Ni2 Mn1 37.37(9) . .
O3 Ni2 Mn1 91.94(9) . .
O2 Ni2 Mn1 37.62(9) 2_666 .
O4 Ni2 Mn1 87.52(10) . .
O5 Mn1 O6 177.59(15) . .
O5 Mn1 O2 95.55(15) . 2_666
O6 Mn1 O2 82.74(14) . 2_666
O5 Mn1 N5 89.22(17) . .
O6 Mn1 N5 92.19(16) . .
O2 Mn1 N5 169.38(15) 2_666 .
O5 Mn1 O7 91.64(15) . .
O6 Mn1 O7 86.54(14) . .
O2 Mn1 O7 85.26(13) 2_666 .
N5 Mn1 O7 85.12(14) . .
O5 Mn1 Br1 93.63(11) . .
O6 Mn1 Br1 88.15(10) . .
O2 Mn1 Br1 92.70(10) 2_666 .
N5 Mn1 Br1 96.47(11) . .
O7 Mn1 Br1 174.51(10) . .
O5 Mn1 Ni2 136.89(11) . .
O6 Mn1 Ni2 41.22(10) . .
O2 Mn1 Ni2 41.80(10) 2_666 .
N5 Mn1 Ni2 131.64(13) . .
O7 Mn1 Ni2 80.77(9) . .
Br1 Mn1 Ni2 94.31(3) . .
C2 N1 N2 105.1(4) . .
C2 N1 Ni1 125.0(3) . .
N2 N1 Ni1 129.8(3) . .
C3 N2 N1 111.7(4) . .
C3 N2 C10 124.7(4) . .
N1 N2 C10 122.9(4) . .
C22 N3 N4 106.5(4) . .
C22 N3 Ni2 126.8(3) . .
N4 N3 Ni2 126.1(3) . .
C23 N4 N3 110.7(4) . .
C23 N4 C30 127.5(4) . .
N3 N4 C30 121.8(4) . .
C42 N5 N6 106.5(4) . .
C42 N5 Mn1 127.5(3) . .
N6 N5 Mn1 125.3(3) . .
C43 N6 N5 110.1(4) . .
C43 N6 C50 129.6(4) . .
N5 N6 C50 120.3(4) . .
C9 O1 Ni2 120.5(3) . .
C9 O1 Ni1 128.5(3) . .
Ni2 O1 Ni1 100.74(14) . .
C11 O2 Mn1 126.5(3) . 2_666
C11 O2 Ni2 129.1(3) . 2_666
Mn1 O2 Ni2 100.58(14) 2_666 2_666
C29 O3 Ni2 123.9(3) . .
C29 O3 Ni1 118.4(3) . .
Ni2 O3 Ni1 96.40(13) . .
C31 O4 Ni2 117.1(3) . .
C49 O5 Mn1 129.8(3) . .
C51 O6 Mn1 125.3(3) . .
C51 O6 Ni2 127.3(3) . .
Mn1 O6 Ni2 101.41(14) . .
C3 C1 C2 105.7(4) . .
N1 C2 C1 110.5(4) . .
N1 C2 C4 124.0(4) . .
C1 C2 C4 125.5(4) . .
N2 C3 C1 106.9(4) . .
C9 C4 C5 118.0(4) . .
C9 C4 C2 123.4(4) . .
C5 C4 C2 118.6(4) . .
C6 C5 C4 121.5(5) . .
C5 C6 C7 119.9(5) . .
C6 C7 C8 120.3(5) . .
C7 C8 C9 120.8(5) . .
O1 C9 C8 119.6(4) . .
O1 C9 C4 120.9(4) . .
C8 C9 C4 119.5(4) . .
N2 C10 C11 110.8(4) . .
O2 C11 C10 111.6(4) . .
C23 C21 C22 105.6(5) . .
N3 C22 C21 109.5(4) . .
N3 C22 C24 123.2(4) . .
C21 C22 C24 127.2(5) . .
N4 C23 C21 107.8(5) . .
C25 C24 C29 117.4(4) . .
C25 C24 C22 117.7(4) . .
C29 C24 C22 124.9(4) . .
C26 C25 C24 122.7(5) . .
C25 C26 C27 119.1(5) . .
C26 C27 C28 120.0(5) . .
C27 C28 C29 121.5(5) . .
O3 C29 C28 118.4(4) . .
O3 C29 C24 122.4(4) . .
C28 C29 C24 119.2(4) . .
N4 C30 C31 113.1(4) . .
O4 C31 C30 109.1(4) . .
C43 C41 C42 106.1(5) . .
N5 C42 C41 108.8(5) . .
N5 C42 C44 121.5(4) . .
C41 C42 C44 129.7(5) . .
N6 C43 C41 108.5(5) . .
C45 C44 C49 119.0(5) . .
C45 C44 C42 118.4(5) . .
C49 C44 C42 122.5(5) . .
C46 C45 C44 121.3(5) . .
C45 C46 C47 119.5(5) . .
C48 C47 C46 120.4(5) . .
C47 C48 C49 121.2(5) . .
O5 C49 C48 117.6(5) . .
O5 C49 C44 123.7(5) . .
C48 C49 C44 118.7(5) . .
N6 C50 C51 111.1(4) . .
O6 C51 C50 109.8(4) . .
Cl4 C61 Cl5 112.5(4) . .
Cl2 C62 Cl3 113.0(3) . .
Cl7 C63 Cl6 112.0(4) . .
Cl8 C64 Cl9 110.7(3) . .

loop_
_geom_bond_atom_site_label_1
_geom_bond_atom_site_label_2
_geom_bond_distance
_geom_bond_site_symmetry_2
Ni1 O1 2.026(3) 2_666
Ni1 O1 2.026(3) .
Ni1 O3 2.116(3) 2_666
Ni1 O3 2.116(3) .
Ni1 N1 2.186(4) .
Ni1 N1 2.186(4) 2_666
Ni2 O1 2.012(3) .
Ni2 N3 2.030(4) .
Ni2 O6 2.047(3) .
Ni2 O3 2.056(3) .
Ni2 O2 2.065(3) 2_666
Ni2 O4 2.127(3) .
Ni2 Mn1 3.0457(10) .
Ni1 Ni2 3.1106(6) .
Mn1 O5 1.866(4) .
Mn1 O6 1.886(3) .
Mn1 O2 1.891(3) 2_666
Mn1 N5 1.994(4) .
Mn1 O7 2.337(4) .
Mn1 Br1 2.7775(9) .
N1 C2 1.350(6) .
N1 N2 1.361(5) .
N2 C3 1.356(6) .
N2 C10 1.452(6) .
N3 C22 1.341(6) .
N3 N4 1.354(6) .
N4 C23 1.348(7) .
N4 C30 1.471(7) .
N5 C42 1.357(7) .
N5 N6 1.361(6) .
N6 C43 1.343(7) .
N6 C50 1.456(7) .
O1 C9 1.341(6) .
O2 C11 1.407(6) .
O2 Mn1 1.891(3) 2_666
O2 Ni2 2.065(3) 2_666
O3 C29 1.357(6) .
O4 C31 1.425(6) .
O5 C49 1.342(6) .
O6 C51 1.418(6) .
C1 C3 1.377(7) .
C1 C2 1.401(7) .
C2 C4 1.475(7) .
C4 C9 1.411(7) .
C4 C5 1.417(7) .
C5 C6 1.378(7) .
C6 C7 1.379(8) .
C7 C8 1.386(7) .
C8 C9 1.400(7) .
C10 C11 1.533(6) .
C21 C23 1.368(8) .
C21 C22 1.406(7) .
C22 C24 1.465(7) .
C24 C25 1.410(7) .
C24 C29 1.419(7) .
C25 C26 1.377(7) .
C26 C27 1.384(8) .
C27 C28 1.389(7) .
C28 C29 1.392(7) .
C30 C31 1.506(8) .
C41 C43 1.362(8) .
C41 C42 1.400(7) .
C42 C44 1.467(7) .
C44 C45 1.403(7) .
C44 C49 1.414(7) .
C45 C46 1.384(8) .
C46 C47 1.386(9) .
C47 C48 1.382(8) .
C48 C49 1.400(7) .
C50 C51 1.519(7) .
C61 Cl4 1.719(8) .
C61 Cl5 1.753(8) .
C62 Cl2 1.745(6) .
C62 Cl3 1.762(6) .
C63 Cl7 1.750(7) .
C63 Cl6 1.756(7) .
C64 Cl8 1.754(6) .
C64 Cl9 1.773(7) .

loop_
_geom_hbond_atom_site_label_D
_geom_hbond_atom_site_label_H
_geom_hbond_atom_site_label_A
_geom_hbond_distance_DH
_geom_hbond_distance_HA
_geom_hbond_distance_DA
_geom_hbond_angle_DHA
O4 H4 Br1 0.82(2) 2.42(2) 3.238(4) 175(5)
O7 H7A O3 0.81(2) 2.01(4) 2.757(5) 154(7)
